data_4511873
loop_
_publ_author_name
'Harada, Jun'
'Ogawa, Keiichiro'

_publ_section_title
;
 What Molecules Are Likely or Unlikely To Undergo Pedal Motions in
 Crystals?
;
_journal_issue 10
_journal_name_full 'Crystal Growth &amp; Design'
_journal_page_first 5182
_journal_paper_doi 10.1021/cg500962y
_journal_volume 14
_journal_year 2014
_chemical_formula_moiety 'C18 H20'
_chemical_formula_sum 'C18 H20'
_chemical_formula_weight 236.34
_chemical_name_systematic
;
 ?
;
_space_group_crystal_system monoclinic
_space_group_IT_number 14
_space_group_name_Hall '-P 2ybc'
_space_group_name_H-M_alt 'P 1 21/c 1'
_symmetry_space_group_name_Hall '-P 2ybc'
_symmetry_space_group_name_H-M 'P 1 21/c 1'
_atom_sites_solution_hydrogens geom
_atom_sites_solution_primary direct
_audit_creation_date 2014-06-16
_audit_creation_method
;
Olex2 1.2
(compiled 2014.05.21 svn.r2940 for OlexSys, GUI svn.r4846)
;
_cell_angle_alpha 90
_cell_angle_beta 91.243(1)
_cell_angle_gamma 90
_cell_formula_units_Z 2
_cell_length_a 5.4415(3)
_cell_length_b 6.3079(3)
_cell_length_c 19.2220(9)
_cell_measurement_reflns_used 4850
_cell_measurement_temperature 90
_cell_measurement_theta_max 30.008
_cell_measurement_theta_min 3.400
_cell_volume 659.63(6)
_computing_cell_refinement 'SAINT v6.28A (Bruker, 2002)'
_computing_data_collection 'SMART v5.054 (Bruker, 1998)'
_computing_data_reduction 'SAINT v6.28A (Bruker, 2002)'
_computing_molecular_graphics 'XP (Bruker, 1998)'
_computing_publication_material 'Olex2 (Dolomanov et al., 2009)'
_computing_structure_refinement 'ShelXL (Sheldrick, 2008)'
_computing_structure_solution 'ShelXS (Sheldrick, 2008)'
_diffrn_ambient_temperature 90
_diffrn_detector_area_resol_mean 8.192
_diffrn_measured_fraction_theta_full 1.000
_diffrn_measured_fraction_theta_max 0.999
_diffrn_measurement_device_type 'Bruker SMART 1000'
_diffrn_measurement_method \w_scan
_diffrn_radiation_type MoK\a
_diffrn_radiation_wavelength 0.71073
_diffrn_reflns_av_R_equivalents 0.0183
_diffrn_reflns_av_unetI/netI 0.0135
_diffrn_reflns_Laue_measured_fraction_full 1.000
_diffrn_reflns_Laue_measured_fraction_max 0.999
_diffrn_reflns_limit_h_max 7
_diffrn_reflns_limit_h_min -7
_diffrn_reflns_limit_k_max 8
_diffrn_reflns_limit_k_min -8
_diffrn_reflns_limit_l_max 26
_diffrn_reflns_limit_l_min -26
_diffrn_reflns_number 9944
_diffrn_reflns_point_group_measured_fraction_full 1.000
_diffrn_reflns_point_group_measured_fraction_max 0.999
_diffrn_reflns_theta_full 25.242
_diffrn_reflns_theta_max 30.008
_diffrn_reflns_theta_min 2.119
_diffrn_source 'sealed X-ray tube'
_exptl_absorpt_coefficient_mu 0.067
_exptl_absorpt_correction_T_max 1
_exptl_absorpt_correction_T_min 0.947374
_exptl_absorpt_correction_type multi-scan
_exptl_absorpt_process_details
'SADABS v.2.03 (Bruker,200?) was used for absorption correction. R(int) was 0.0226 before and 0.0170 after correction. The Ratio of minimum to maximum transmission is 0.9474. The \l/2 correction factor is 0.0015.'
_exptl_crystal_colour colourless
_exptl_crystal_colour_primary colourless
_exptl_crystal_density_diffrn 1.190
_exptl_crystal_description block
_exptl_crystal_F_000 256
_exptl_crystal_size_max 0.25
_exptl_crystal_size_mid 0.15
_exptl_crystal_size_min 0.1
_refine_diff_density_max 0.474
_refine_diff_density_min -0.139
_refine_diff_density_rms 0.049
_refine_ls_extinction_method none
_refine_ls_goodness_of_fit_ref 1.043
_refine_ls_hydrogen_treatment constr
_refine_ls_matrix_type full
_refine_ls_number_parameters 84
_refine_ls_number_reflns 1929
_refine_ls_number_restraints 0
_refine_ls_restrained_S_all 1.043
_refine_ls_R_factor_all 0.0447
_refine_ls_R_factor_gt 0.0410
_refine_ls_shift/su_max 0.000
_refine_ls_shift/su_mean 0.000
_refine_ls_structure_factor_coef Fsqd
_refine_ls_weighting_details 'w=1/[\s^2^(Fo^2^)+(0.0691P)^2^+0.1893P] where P=(Fo^2^+2Fc^2^)/3'
_refine_ls_weighting_scheme calc
_refine_ls_wR_factor_gt 0.1127
_refine_ls_wR_factor_ref 0.1166
_reflns_Friedel_coverage 0.000
_reflns_number_gt 1742
_reflns_number_total 1929
_reflns_threshold_expression 'I > 2\s(I)'
_cod_data_source_file cg500962y_si_001.cif
_cod_data_source_block 2266MeEST90K
_cod_depositor_comments 'Adding full bibliography for 4511872--4511883.cif.'
_cod_database_code 4511873
_shelxl_version_number 2013-4
_shelx_space_group_comment
;
The symmetry employed for this shelxl refinement is uniquely defined
by the following loop, which should always be used as a source of
symmetry information in preference to the above space-group names.
They are only intended as comments.
;
_shelx_estimated_absorpt_t_max 0.993
_shelx_estimated_absorpt_t_min 0.984
_olex2_refinement_description
;
1. Fixed Uiso
 At 1.2 times of:
  All C(H) groups
 At 1.5 times of:
  All C(H,H,H) groups
2.a Aromatic/amide H refined with riding coordinates:
 C3(H3), C4(H4), C5(H5), C7(H7)
2.b Idealised Me refined as rotating group:
 C8(H81,H82,H83), C9(H91,H92,H93)
;
_olex2_submission_special_instructions 'No special instructions were received'

loop_
_space_group_symop_operation_xyz
'x, y, z'
'-x, y+1/2, -z+1/2'
'-x, -y, -z'
'x, -y-1/2, z-1/2'

loop_
_atom_site_label
_atom_site_type_symbol
_atom_site_fract_x
_atom_site_fract_y
_atom_site_fract_z
_atom_site_U_iso_or_equiv
_atom_site_adp_type
_atom_site_occupancy
_atom_site_site_symmetry_order
_atom_site_calc_flag
_atom_site_refinement_flags_posn
C1 C 0.94190(14) 0.86620(13) 0.09003(4) 0.01283(18) Uani 1 1 d .
C2 C 0.75271(15) 0.90790(13) 0.13757(4) 0.01389(18) Uani 1 1 d .
C3 C 0.71571(15) 0.77041(14) 0.19316(4) 0.01634(19) Uani 1 1 d .
H3 H 0.5857 0.7970 0.2242 0.020 Uiso 1 1 calc R
C4 C 0.86636(17) 0.59519(14) 0.20373(4) 0.0179(2) Uani 1 1 d .
H4 H 0.8430 0.5045 0.2425 0.021 Uiso 1 1 calc R
C5 C 1.05174(16) 0.55376(14) 0.15702(4) 0.01711(19) Uani 1 1 d .
H5 H 1.1544 0.4336 0.1643 0.021 Uiso 1 1 calc R
C6 C 1.09094(14) 0.68481(14) 0.09957(4) 0.01424(18) Uani 1 1 d .
C7 C 0.97920(14) 1.02173(13) 0.03350(4) 0.01382(18) Uani 1 1 d .
H7 H 0.9730 1.1673 0.0460 0.017 Uiso 1 1 calc R
C8 C 0.58521(16) 1.09645(14) 0.12792(5) 0.01782(19) Uani 1 1 d .
H81 H 0.5133 1.0947 0.0807 0.027 Uiso 1 1 calc GR
H82 H 0.6798 1.2273 0.1349 0.027 Uiso 1 1 calc GR
H83 H 0.4537 1.0900 0.1619 0.027 Uiso 1 1 calc GR
C9 C 1.29441(16) 0.62457(14) 0.05133(4) 0.01709(19) Uani 1 1 d .
H91 H 1.3757 0.7531 0.0348 0.026 Uiso 1 1 calc GR
H92 H 1.2253 0.5460 0.0115 0.026 Uiso 1 1 calc GR
H93 H 1.4144 0.5354 0.0763 0.026 Uiso 1 1 calc GR

loop_
_atom_site_aniso_label
_atom_site_aniso_U_11
_atom_site_aniso_U_22
_atom_site_aniso_U_33
_atom_site_aniso_U_23
_atom_site_aniso_U_13
_atom_site_aniso_U_12
C1 0.0135(4) 0.0137(4) 0.0113(4) -0.0013(3) 0.0005(3) -0.0003(3)
C2 0.0141(4) 0.0151(4) 0.0125(4) -0.0021(3) 0.0008(3) 0.0003(3)
C3 0.0164(4) 0.0196(4) 0.0132(4) -0.0007(3) 0.0026(3) -0.0004(3)
C4 0.0204(4) 0.0191(4) 0.0143(4) 0.0029(3) 0.0016(3) -0.0009(3)
C5 0.0191(4) 0.0163(4) 0.0159(4) 0.0020(3) 0.0004(3) 0.0026(3)
C6 0.0146(4) 0.0147(4) 0.0134(4) -0.0010(3) 0.0009(3) 0.0008(3)
C7 0.0134(4) 0.0136(4) 0.0145(4) 0.0003(3) 0.0007(3) 0.0009(3)
C8 0.0176(4) 0.0176(4) 0.0184(4) -0.0011(3) 0.0037(3) 0.0035(3)
C9 0.0169(4) 0.0179(4) 0.0166(4) 0.0003(3) 0.0029(3) 0.0046(3)

loop_
_atom_type_symbol
_atom_type_description
_atom_type_scat_dispersion_real
_atom_type_scat_dispersion_imag
_atom_type_scat_source
C C 0.0033 0.0016 'International Tables Vol C Tables 4.2.6.8 and 6.1.1.4'
H H 0.0000 0.0000 'International Tables Vol C Tables 4.2.6.8 and 6.1.1.4'

loop_
_geom_angle_atom_site_label_1
_geom_angle_atom_site_label_2
_geom_angle_atom_site_label_3
_geom_angle
_geom_angle_site_symmetry_1
C2 C1 C7 117.62(7) .
C6 C1 C2 119.36(7) .
C6 C1 C7 122.99(7) .
C1 C2 C8 120.88(7) .
C3 C2 C1 119.88(8) .
C3 C2 C8 119.22(7) .
C2 C3 H3 119.6 .
C4 C3 C2 120.85(8) .
C4 C3 H3 119.6 .
C3 C4 H4 120.3 .
C3 C4 C5 119.32(8) .
C5 C4 H4 120.3 .
C4 C5 H5 119.2 .
C4 C5 C6 121.59(8) .
C6 C5 H5 119.2 .
C1 C6 C9 123.48(7) .
C5 C6 C1 118.95(7) .
C5 C6 C9 117.57(7) .
C1 C7 H7 116.6 .
C7 C7 C1 126.72(10) 3_775
C7 C7 H7 116.6 3_775
C2 C8 H81 109.5 .
C2 C8 H82 109.5 .
C2 C8 H83 109.5 .
H81 C8 H82 109.5 .
H81 C8 H83 109.5 .
H82 C8 H83 109.5 .
C6 C9 H91 109.5 .
C6 C9 H92 109.5 .
C6 C9 H93 109.5 .
H91 C9 H92 109.5 .
H91 C9 H93 109.5 .
H92 C9 H93 109.5 .

loop_
_geom_bond_atom_site_label_1
_geom_bond_atom_site_label_2
_geom_bond_distance
_geom_bond_site_symmetry_2
C1 C2 1.4160(11) .
C1 C6 1.4121(11) .
C1 C7 1.4813(11) .
C2 C3 1.3941(12) .
C2 C8 1.5075(12) .
C3 H3 0.9500 .
C3 C4 1.3885(12) .
C4 H4 0.9500 .
C4 C5 1.3896(12) .
C5 H5 0.9500 .
C5 C6 1.3996(12) .
C6 C9 1.5081(11) .
C7 C7 1.3406(16) 3_775
C7 H7 0.9500 .
C8 H81 0.9800 .
C8 H82 0.9800 .
C8 H83 0.9800 .
C9 H91 0.9800 .
C9 H92 0.9800 .
C9 H93 0.9800 .

loop_
_geom_torsion_atom_site_label_1
_geom_torsion_atom_site_label_2
_geom_torsion_atom_site_label_3
_geom_torsion_atom_site_label_4
_geom_torsion
_geom_torsion_site_symmetry_4
C1 C2 C3 C4 1.68(13) .
C2 C1 C6 C5 -1.70(12) .
C2 C1 C6 C9 179.05(7) .
C2 C1 C7 C7 -137.19(11) 3_775
C2 C3 C4 C5 -1.83(13) .
C3 C4 C5 C6 0.17(14) .
C4 C5 C6 C1 1.59(13) .
C4 C5 C6 C9 -179.12(8) .
C6 C1 C2 C3 0.11(12) .
C6 C1 C2 C8 -178.22(7) .
C6 C1 C7 C7 45.04(15) 3_775
C7 C1 C2 C3 -177.74(7) .
C7 C1 C2 C8 3.94(12) .
C7 C1 C6 C5 176.02(8) .
C7 C1 C6 C9 -3.23(12) .
C8 C2 C3 C4 -179.96(8) .
